data_4084640
loop_
_publ_author_name
'Song, Li-Cheng'
'Hu, Fu-Qiang'
'Zhao, Gao-Yu'
'Zhang, Ji-Wei'
'Zhang, Wei-Wei'

_publ_section_title
;
 Several New [Fe]Hydrogenase Model Complexes with a Single Fe Center
 Ligated to an Acylmethyl(hydroxymethyl)pyridine or
 Acylmethyl(hydroxy)pyridine Ligand
;
_journal_issue 22
_journal_name_full Organometallics
_journal_page_first 6614
_journal_paper_doi 10.1021/om5009296
_journal_volume 33
_journal_year 2014
_chemical_formula_sum 'C16 H14 Fe N2 O4 S'
_chemical_formula_weight 386.20
_chemical_name_systematic
; 
 ? 
;
_space_group_IT_number 2
_symmetry_cell_setting triclinic
_symmetry_space_group_name_Hall '-P 1'
_symmetry_space_group_name_H-M 'P -1'
_atom_sites_solution_hydrogens geom
_atom_sites_solution_primary direct
_atom_sites_solution_secondary difmap
_audit_creation_method SHELXL-97
_cell_angle_alpha 89.43(3)
_cell_angle_beta 78.61(3)
_cell_angle_gamma 78.07(3)
_cell_formula_units_Z 2
_cell_length_a 7.8345(16)
_cell_length_b 8.6264(17)
_cell_length_c 12.827(3)
_cell_measurement_reflns_used 3108
_cell_measurement_temperature 293(2)
_cell_measurement_theta_max 30.5769
_cell_measurement_theta_min 2.4145
_cell_volume 831.0(3)
_computing_cell_refinement crystalclear
_computing_data_collection crystalclear
_computing_data_reduction crystalclear
_computing_molecular_graphics 'Bruker SHELXTL'
_computing_publication_material 'Bruker SHELXTL'
_computing_structure_refinement 'SHELXL-97 (Sheldrick, 1997)'
_computing_structure_solution 'SHELXS-97 (Sheldrick, 1990)'
_diffrn_ambient_temperature 293(2)
_diffrn_measured_fraction_theta_full 0.965
_diffrn_measured_fraction_theta_max 0.965
_diffrn_measurement_device_type 'rigaku saturn'
_diffrn_measurement_method '\w scans'
_diffrn_radiation_monochromator confocal
_diffrn_radiation_source 'rotating anode'
_diffrn_radiation_type MoK\a
_diffrn_radiation_wavelength 0.71073
_diffrn_reflns_av_R_equivalents 0.0271
_diffrn_reflns_av_sigmaI/netI 0.0361
_diffrn_reflns_limit_h_max 9
_diffrn_reflns_limit_h_min -10
_diffrn_reflns_limit_k_max 11
_diffrn_reflns_limit_k_min -11
_diffrn_reflns_limit_l_max 17
_diffrn_reflns_limit_l_min -17
_diffrn_reflns_number 10930
_diffrn_reflns_theta_full 29.13
_diffrn_reflns_theta_max 29.13
_diffrn_reflns_theta_min 2.41
_exptl_absorpt_coefficient_mu 1.055
_exptl_absorpt_correction_T_max 0.8663
_exptl_absorpt_correction_T_min 0.8167
_exptl_absorpt_correction_type multi-scan
_exptl_absorpt_process_details crystalclear
_exptl_crystal_colour yellow
_exptl_crystal_density_diffrn 1.543
_exptl_crystal_density_method 'not measured'
_exptl_crystal_description block
_exptl_crystal_F_000 396
_exptl_crystal_size_max 0.20
_exptl_crystal_size_mid 0.18
_exptl_crystal_size_min 0.14
_refine_diff_density_max 0.267
_refine_diff_density_min -0.409
_refine_diff_density_rms 0.052
_refine_ls_extinction_method none
_refine_ls_goodness_of_fit_ref 0.999
_refine_ls_hydrogen_treatment mixed
_refine_ls_matrix_type full
_refine_ls_number_parameters 221
_refine_ls_number_reflns 4318
_refine_ls_number_restraints 1
_refine_ls_restrained_S_all 1.000
_refine_ls_R_factor_all 0.0390
_refine_ls_R_factor_gt 0.0308
_refine_ls_shift/su_max 0.001
_refine_ls_shift/su_mean 0.000
_refine_ls_structure_factor_coef Fsqd
_refine_ls_weighting_details 'calc w=1/[\s^2^(Fo^2^)+(0.0540P)^2^+0.0000P] where P=(Fo^2^+2Fc^2^)/3'
_refine_ls_weighting_scheme calc
_refine_ls_wR_factor_gt 0.0828
_refine_ls_wR_factor_ref 0.0858
_reflns_number_gt 3427
_reflns_number_total 4318
_reflns_threshold_expression >2sigma(I)
_cod_data_source_file om5009296_si_002.cif
_cod_data_source_block 2
_cod_depositor_comments
;
The following automatic conversions were performed:

'_symmetry_cell_setting' value 'Triclinic' changed to 'triclinic'
according to
/home/saulius/struct/COD-crude-data--automatic-downloads/rss-feeds/ACS/lib/dictionaries/cif_core.dic
dictionary named 'cif_core.dic' version 2.4.2 from 2011-04-26.

Automatic conversion script
Id: cif_fix_values 2827 2014-09-09 07:05:25Z andrius 

 Adding full bibliography for 4084639--4084643.cif.
;
_cod_original_sg_symbol_H-M P-1
_cod_database_code 4084640

loop_
_symmetry_equiv_pos_as_xyz
'x, y, z'
'-x, -y, -z'

loop_
_atom_site_label
_atom_site_type_symbol
_atom_site_fract_x
_atom_site_fract_y
_atom_site_fract_z
_atom_site_U_iso_or_equiv
_atom_site_adp_type
_atom_site_occupancy
_atom_site_symmetry_multiplicity
_atom_site_calc_flag
_atom_site_refinement_flags
Fe1 Fe 0.58699(3) 0.16540(2) 0.245284(16) 0.02823(8) Uani 1 1 d .
S1 S 0.30832(6) 0.25223(5) 0.19820(4) 0.03832(11) Uani 1 1 d .
O1 O 0.37296(18) 0.11371(18) 0.45077(10) 0.0601(4) Uani 1 1 d .
O2 O 0.91505(18) 0.02928(18) 0.31738(11) 0.0590(4) Uani 1 1 d .
O3 O 0.61510(14) 0.40440(12) 0.25733(9) 0.0316(2) Uani 1 1 d D
H3 H 0.5081(14) 0.434(2) 0.2933(13) 0.038 Uiso 1 1 d D
O4 O 0.5406(3) -0.15404(16) 0.23660(12) 0.0749(5) Uani 1 1 d .
N2 N 0.28110(16) 0.49627(15) 0.33267(10) 0.0312(3) Uani 1 1 d .
N1 N 0.69691(16) 0.20017(15) 0.09891(10) 0.0289(3) Uani 1 1 d .
C1 C 0.4588(2) 0.13505(19) 0.37118(14) 0.0383(4) Uani 1 1 d .
C2 C 0.7910(2) 0.0856(2) 0.28763(12) 0.0368(4) Uani 1 1 d .
C3 C 0.6518(2) 0.47244(18) 0.15624(13) 0.0381(4) Uani 1 1 d .
H3A H 0.7415 0.5351 0.1557 0.046 Uiso 1 1 calc R
H3B H 0.5446 0.5424 0.1433 0.046 Uiso 1 1 calc R
C4 C 0.7171(2) 0.34566(18) 0.06932(13) 0.0320(3) Uani 1 1 d .
C5 C 0.7865(2) 0.3725(2) -0.03544(14) 0.0447(4) Uani 1 1 d .
H5 H 0.8044 0.4727 -0.0558 0.054 Uiso 1 1 calc R
C6 C 0.8289(3) 0.2484(2) -0.10934(14) 0.0487(5) Uani 1 1 d .
H6 H 0.8743 0.2650 -0.1802 0.058 Uiso 1 1 calc R
C7 C 0.8037(2) 0.0991(2) -0.07812(13) 0.0425(4) Uani 1 1 d .
H7 H 0.8312 0.0150 -0.1275 0.051 Uiso 1 1 calc R
C8 C 0.7371(2) 0.07779(19) 0.02793(12) 0.0327(3) Uani 1 1 d .
C9 C 0.6966(2) -0.07235(19) 0.07556(13) 0.0393(4) Uani 1 1 d .
H9A H 0.8070 -0.1495 0.0724 0.047 Uiso 1 1 calc R
H9B H 0.6248 -0.1152 0.0343 0.047 Uiso 1 1 calc R
C10 C 0.5960(2) -0.04528(19) 0.19257(14) 0.0392(4) Uani 1 1 d .
C11 C 0.1908(2) 0.41088(18) 0.28495(12) 0.0315(3) Uani 1 1 d .
C12 C 0.0055(2) 0.4518(2) 0.30143(15) 0.0428(4) Uani 1 1 d .
H12 H -0.0573 0.3917 0.2698 0.051 Uiso 1 1 calc R
C13 C -0.0826(2) 0.5822(2) 0.36505(16) 0.0526(5) Uani 1 1 d .
H13 H -0.2058 0.6131 0.3748 0.063 Uiso 1 1 calc R
C14 C 0.0112(2) 0.6675(2) 0.41443(15) 0.0472(4) Uani 1 1 d .
H14 H -0.0481 0.7553 0.4582 0.057 Uiso 1 1 calc R
C15 C 0.1940(2) 0.62100(19) 0.39820(12) 0.0372(4) Uani 1 1 d .
C16 C 0.3061(3) 0.7043(2) 0.45051(15) 0.0553(5) Uani 1 1 d .
H16A H 0.3568 0.6361 0.5011 0.083 Uiso 1 1 calc R
H16B H 0.2336 0.7995 0.4865 0.083 Uiso 1 1 calc R
H16C H 0.3999 0.7306 0.3975 0.083 Uiso 1 1 calc R

loop_
_atom_site_aniso_label
_atom_site_aniso_U_11
_atom_site_aniso_U_22
_atom_site_aniso_U_33
_atom_site_aniso_U_23
_atom_site_aniso_U_13
_atom_site_aniso_U_12
Fe1 0.03283(14) 0.02276(12) 0.02700(12) -0.00148(8) -0.00472(9) -0.00215(8)
S1 0.0382(2) 0.0346(2) 0.0447(2) -0.01013(17) -0.01540(19) -0.00611(17)
O1 0.0566(8) 0.0666(9) 0.0425(7) 0.0124(7) 0.0107(6) 0.0003(7)
O2 0.0470(8) 0.0671(10) 0.0554(8) 0.0063(7) -0.0158(7) 0.0099(7)
O3 0.0301(6) 0.0285(5) 0.0361(6) -0.0061(4) -0.0071(5) -0.0047(4)
O4 0.1225(14) 0.0324(7) 0.0604(9) -0.0035(7) 0.0190(9) -0.0303(8)
N2 0.0311(7) 0.0280(6) 0.0331(7) -0.0023(5) -0.0040(5) -0.0053(5)
N1 0.0306(7) 0.0266(6) 0.0291(6) 0.0000(5) -0.0075(5) -0.0032(5)
C1 0.0388(9) 0.0324(8) 0.0396(9) 0.0001(7) -0.0063(7) 0.0007(7)
C2 0.0424(9) 0.0337(8) 0.0283(7) -0.0008(6) -0.0013(7) 0.0004(7)
C3 0.0430(9) 0.0253(7) 0.0459(9) 0.0016(7) -0.0100(8) -0.0057(7)
C4 0.0316(8) 0.0289(7) 0.0360(8) 0.0039(6) -0.0097(6) -0.0049(6)
C5 0.0502(11) 0.0405(9) 0.0430(9) 0.0127(8) -0.0083(8) -0.0105(8)
C6 0.0565(11) 0.0577(12) 0.0297(8) 0.0059(8) -0.0029(8) -0.0123(9)
C7 0.0474(10) 0.0484(10) 0.0299(8) -0.0073(7) -0.0027(7) -0.0099(8)
C8 0.0323(8) 0.0327(8) 0.0316(7) -0.0046(6) -0.0059(6) -0.0036(6)
C9 0.0473(10) 0.0292(8) 0.0377(8) -0.0091(7) -0.0025(7) -0.0052(7)
C10 0.0500(10) 0.0255(7) 0.0383(8) -0.0034(6) -0.0022(8) -0.0054(7)
C11 0.0329(8) 0.0270(7) 0.0349(8) 0.0042(6) -0.0090(6) -0.0052(6)
C12 0.0311(8) 0.0455(10) 0.0539(10) 0.0084(8) -0.0117(8) -0.0101(7)
C13 0.0286(9) 0.0565(12) 0.0624(12) 0.0142(10) 0.0028(8) 0.0028(8)
C14 0.0451(10) 0.0375(9) 0.0453(10) 0.0005(8) 0.0090(8) 0.0049(8)
C15 0.0453(10) 0.0286(8) 0.0308(8) -0.0008(6) 0.0053(7) -0.0049(7)
C16 0.0688(13) 0.0475(11) 0.0466(11) -0.0178(9) 0.0056(10) -0.0209(10)

loop_
_atom_type_symbol
_atom_type_description
_atom_type_scat_dispersion_real
_atom_type_scat_dispersion_imag
_atom_type_scat_source
C C 0.0033 0.0016 'International Tables Vol C Tables 4.2.6.8 and 6.1.1.4'
H H 0.0000 0.0000 'International Tables Vol C Tables 4.2.6.8 and 6.1.1.4'
N N 0.0061 0.0033 'International Tables Vol C Tables 4.2.6.8 and 6.1.1.4'
O O 0.0106 0.0060 'International Tables Vol C Tables 4.2.6.8 and 6.1.1.4'
S S 0.1246 0.1234 'International Tables Vol C Tables 4.2.6.8 and 6.1.1.4'
Fe Fe 0.3463 0.8444 'International Tables Vol C Tables 4.2.6.8 and 6.1.1.4'

loop_
_geom_angle_atom_site_label_1
_geom_angle_atom_site_label_2
_geom_angle_atom_site_label_3
_geom_angle
C1 Fe1 C2 91.84(8)
C1 Fe1 C10 93.09(8)
C2 Fe1 C10 87.08(8)
C1 Fe1 N1 171.78(6)
C2 Fe1 N1 95.90(7)
C10 Fe1 N1 84.56(7)
C1 Fe1 O3 103.47(7)
C2 Fe1 O3 93.79(7)
C10 Fe1 O3 163.37(6)
N1 Fe1 O3 78.83(6)
C1 Fe1 S1 84.20(6)
C2 Fe1 S1 174.84(5)
C10 Fe1 S1 89.84(6)
N1 Fe1 S1 87.91(5)
O3 Fe1 S1 90.35(4)
C11 S1 Fe1 107.43(6)
C3 O3 Fe1 112.35(9)
C3 O3 H3 116.0(13)
Fe1 O3 H3 92.3(13)
C11 N2 C15 120.64(14)
C4 N1 C8 121.51(14)
C4 N1 Fe1 120.08(11)
C8 N1 Fe1 118.18(11)
O1 C1 Fe1 177.99(16)
O2 C2 Fe1 176.20(16)
O3 C3 C4 110.86(13)
O3 C3 H3A 109.5
C4 C3 H3A 109.5
O3 C3 H3B 109.5
C4 C3 H3B 109.5
H3A C3 H3B 108.1
N1 C4 C5 120.34(15)
N1 C4 C3 115.07(14)
C5 C4 C3 124.54(15)
C6 C5 C4 118.95(16)
C6 C5 H5 120.5
C4 C5 H5 120.5
C5 C6 C7 120.14(16)
C5 C6 H6 119.9
C7 C6 H6 119.9
C8 C7 C6 118.64(17)
C8 C7 H7 120.7
C6 C7 H7 120.7
N1 C8 C7 120.39(15)
N1 C8 C9 113.36(13)
C7 C8 C9 126.23(15)
C8 C9 C10 111.69(13)
C8 C9 H9A 109.3
C10 C9 H9A 109.3
C8 C9 H9B 109.3
C10 C9 H9B 109.3
H9A C9 H9B 107.9
O4 C10 C9 117.98(15)
O4 C10 Fe1 130.39(14)
C9 C10 Fe1 111.60(12)
N2 C11 C12 120.36(15)
N2 C11 S1 119.44(12)
C12 C11 S1 120.16(13)
C13 C12 C11 118.95(17)
C13 C12 H12 120.5
C11 C12 H12 120.5
C12 C13 C14 120.10(17)
C12 C13 H13 119.9
C14 C13 H13 119.9
C13 C14 C15 119.20(17)
C13 C14 H14 120.4
C15 C14 H14 120.4
N2 C15 C14 120.68(16)
N2 C15 C16 116.48(15)
C14 C15 C16 122.84(16)
C15 C16 H16A 109.5
C15 C16 H16B 109.5
H16A C16 H16B 109.5
C15 C16 H16C 109.5
H16A C16 H16C 109.5
H16B C16 H16C 109.5

loop_
_geom_bond_atom_site_label_1
_geom_bond_atom_site_label_2
_geom_bond_distance
Fe1 C1 1.7734(18)
Fe1 C2 1.7898(18)
Fe1 C10 1.9281(16)
Fe1 N1 1.9529(14)
Fe1 O3 2.1285(11)
Fe1 S1 2.3511(8)
S1 C11 1.7503(17)
O1 C1 1.142(2)
O2 C2 1.129(2)
O3 C3 1.420(2)
O3 H3 0.861(9)
O4 C10 1.204(2)
N2 C11 1.3464(19)
N2 C15 1.348(2)
N1 C4 1.339(2)
N1 C8 1.3457(19)
C3 C4 1.506(2)
C3 H3A 0.9700
C3 H3B 0.9700
C4 C5 1.383(2)
C5 C6 1.380(3)
C5 H5 0.9300
C6 C7 1.386(3)
C6 H6 0.9300
C7 C8 1.382(2)
C7 H7 0.9300
C8 C9 1.493(2)
C9 C10 1.547(2)
C9 H9A 0.9700
C9 H9B 0.9700
C11 C12 1.395(2)
C12 C13 1.372(3)
C12 H12 0.9300
C13 C14 1.378(3)
C13 H13 0.9300
C14 C15 1.379(2)
C14 H14 0.9300
C15 C16 1.497(2)
C16 H16A 0.9600
C16 H16B 0.9600
C16 H16C 0.9600

loop_
_geom_hbond_atom_site_label_D
_geom_hbond_atom_site_label_H
_geom_hbond_atom_site_label_A
_geom_hbond_distance_DH
_geom_hbond_distance_HA
_geom_hbond_distance_DA
_geom_hbond_angle_DHA
O3 H3 N2 0.861(9) 1.721(10) 2.5629(18) 165.0(18)

loop_
_geom_torsion_atom_site_label_1
_geom_torsion_atom_site_label_2
_geom_torsion_atom_site_label_3
_geom_torsion_atom_site_label_4
_geom_torsion
C1 Fe1 S1 C11 58.50(8)
C2 Fe1 S1 C11 98.4(6)
C10 Fe1 S1 C11 151.61(8)
N1 Fe1 S1 C11 -123.82(7)
O3 Fe1 S1 C11 -45.01(7)
C1 Fe1 O3 C3 -157.29(11)
C2 Fe1 O3 C3 109.90(11)
C10 Fe1 O3 C3 17.4(2)
N1 Fe1 O3 C3 14.63(10)
S1 Fe1 O3 C3 -73.18(10)
C1 Fe1 N1 C4 98.8(5)
C2 Fe1 N1 C4 -101.06(13)
C10 Fe1 N1 C4 172.45(13)
O3 Fe1 N1 C4 -8.35(11)
S1 Fe1 N1 C4 82.42(12)
C1 Fe1 N1 C8 -75.8(5)
C2 Fe1 N1 C8 84.40(13)
C10 Fe1 N1 C8 -2.08(12)
O3 Fe1 N1 C8 177.12(12)
S1 Fe1 N1 C8 -92.12(11)
C2 Fe1 C1 O1 -135(5)
C10 Fe1 C1 O1 -48(5)
N1 Fe1 C1 O1 25(5)
O3 Fe1 C1 O1 131(5)
S1 Fe1 C1 O1 42(5)
C1 Fe1 C2 O2 38(2)
C10 Fe1 C2 O2 -55(2)
N1 Fe1 C2 O2 -139(2)
O3 Fe1 C2 O2 141(2)
S1 Fe1 C2 O2 -2(3)
Fe1 O3 C3 C4 -17.84(16)
C8 N1 C4 C5 -2.4(2)
Fe1 N1 C4 C5 -176.71(12)
C8 N1 C4 C3 175.03(13)
Fe1 N1 C4 C3 0.68(18)
O3 C3 C4 N1 12.0(2)
O3 C3 C4 C5 -170.77(15)
N1 C4 C5 C6 2.2(3)
C3 C4 C5 C6 -174.97(16)
C4 C5 C6 C7 -0.8(3)
C5 C6 C7 C8 -0.4(3)
C4 N1 C8 C7 1.1(2)
Fe1 N1 C8 C7 175.56(12)
C4 N1 C8 C9 -177.02(14)
Fe1 N1 C8 C9 -2.57(18)
C6 C7 C8 N1 0.3(3)
C6 C7 C8 C9 178.18(17)
N1 C8 C9 C10 7.2(2)
C7 C8 C9 C10 -170.80(16)
C8 C9 C10 O4 172.93(18)
C8 C9 C10 Fe1 -8.65(18)
C1 Fe1 C10 O4 -3.9(2)
C2 Fe1 C10 O4 87.8(2)
N1 Fe1 C10 O4 -176.0(2)
O3 Fe1 C10 O4 -178.73(16)
S1 Fe1 C10 O4 -88.1(2)
C1 Fe1 C10 C9 177.96(13)
C2 Fe1 C10 C9 -90.35(13)
N1 Fe1 C10 C9 5.86(12)
O3 Fe1 C10 C9 3.1(3)
S1 Fe1 C10 C9 93.78(12)
C15 N2 C11 C12 1.0(2)
C15 N2 C11 S1 178.68(12)
Fe1 S1 C11 N2 24.17(13)
Fe1 S1 C11 C12 -158.11(12)
N2 C11 C12 C13 1.4(2)
S1 C11 C12 C13 -176.29(14)
C11 C12 C13 C14 -2.2(3)
C12 C13 C14 C15 0.6(3)
C11 N2 C15 C14 -2.6(2)
C11 N2 C15 C16 177.74(15)
C13 C14 C15 N2 1.7(3)
C13 C14 C15 C16 -178.58(17)
